data_7060108
loop_
_publ_author_name
'Wilde, Myron'
'Arzur, Danielle'
'Baratte, Blandine'
'Lefebvre, Dorian'
'Robert, Thomas'
'Roisnel, Thierry'
'Le Jossic-Corcos, Catherine'
'Bach, St\'ephane'
'Corcos, Laurent'
'Erb, William'

_publ_section_title
;
 Regorafenib analogues and their ferrocenic counterparts: synthesis and
 biological evaluation
;
_journal_issue 45
_journal_name_full 'New Journal of Chemistry'
_journal_page_first 19723
_journal_page_last 19733
_journal_paper_doi 10.1039/D0NJ05334A
_journal_volume 44
_journal_year 2020
_chemical_compound_source 'synthesis as described'
_chemical_formula_moiety 'C14 H15 Fe N O3'
_chemical_formula_sum 'C14 H15 Fe N O3'
_chemical_formula_weight 301.12
_space_group_crystal_system monoclinic
_space_group_IT_number 14
_space_group_name_Hall '-P 2ybc'
_space_group_name_H-M_alt 'P 1 21/c 1'
_atom_sites_solution_hydrogens mixed
_atom_sites_solution_primary dual
_atom_sites_solution_secondary difmap
_audit_update_record
;
2020-07-17 deposited with the CCDC.	2020-11-02 downloaded from the CCDC.
;
_cell_angle_alpha 90
_cell_angle_beta 108.342(5)
_cell_angle_gamma 90
_cell_formula_units_Z 4
_cell_length_a 12.9052(17)
_cell_length_b 10.4423(13)
_cell_length_c 10.2490(14)
_cell_measurement_reflns_used 7574
_cell_measurement_temperature 150(2)
_cell_measurement_theta_max 27.5115
_cell_measurement_theta_min 2.5630
_cell_measurement_wavelength 0.710730
_cell_volume 1311.0(3)
_computing_cell_refinement 'APEX3 (Bruker, 2015)'
_computing_data_collection 'Bruker APEX3 (Bruker, 2015)'
_computing_data_reduction 'SAINT (Bruker, 2014)'
_computing_molecular_graphics
;
   'SXGRAPH (L. Farrugia, 1999), Mercury (CSD, 2016)'
;
_computing_publication_material 'CRYSCALC (T. Roisnel, local program, 2019)'
_computing_structure_refinement 'SHELXL-2018_3 (Sheldrick, 2018)'
_computing_structure_solution 'SHELXT 2018_2 (Sheldrick, 2018)'
_diffrn_ambient_temperature 150(2)
_diffrn_detector '(CMOS) PHOTON 100'
_diffrn_detector_area_resol_mean 10.4167
_diffrn_measured_fraction_theta_full 0.987
_diffrn_measured_fraction_theta_max 0.984
_diffrn_measurement_device_type 'D8 VENTURE Bruker AXS'
_diffrn_measurement_method 'rotation images'
_diffrn_orient_matrix_UB_11 0.0923669
_diffrn_orient_matrix_UB_12 -0.0378198
_diffrn_orient_matrix_UB_13 0.0379085
_diffrn_orient_matrix_UB_21 0.0086849
_diffrn_orient_matrix_UB_22 -0.0260567
_diffrn_orient_matrix_UB_23 -0.0721063
_diffrn_orient_matrix_UB_31 0.0442637
_diffrn_orient_matrix_UB_32 0.0840327
_diffrn_orient_matrix_UB_33 -0.0052975
_diffrn_radiation_monochromator 'multilayer monochromator'
_diffrn_radiation_probe x-ray
_diffrn_radiation_source 'Incoatec microfocus sealed tube'
_diffrn_radiation_type MoK\a
_diffrn_radiation_wavelength 0.71073
_diffrn_reflns_av_R_equivalents 0.0450
_diffrn_reflns_av_unetI/netI 0.0441
_diffrn_reflns_limit_h_max 16
_diffrn_reflns_limit_h_min -16
_diffrn_reflns_limit_k_max 13
_diffrn_reflns_limit_k_min -12
_diffrn_reflns_limit_l_max 13
_diffrn_reflns_limit_l_min -13
_diffrn_reflns_number 10717
_diffrn_reflns_theta_full 25.242
_diffrn_reflns_theta_max 27.528
_diffrn_reflns_theta_min 2.563
_diffrn_source_current 1.0
_diffrn_source_voltage 55.0
_exptl_absorpt_coefficient_mu 1.153
_exptl_absorpt_correction_T_max 0.977
_exptl_absorpt_correction_T_min 0.730
_exptl_absorpt_correction_type multi-scan
_exptl_absorpt_process_details
;
  [Sheldrick, G.M. (2014). SADABS Bruker AXS Inc., Madison, Wisconsin, USA]
;
_exptl_crystal_colour orange
_exptl_crystal_density_diffrn 1.526
_exptl_crystal_description plate
_exptl_crystal_F_000 624
_exptl_crystal_size_max 0.280
_exptl_crystal_size_mid 0.130
_exptl_crystal_size_min 0.020
_refine_diff_density_max 0.424
_refine_diff_density_min -0.417
_refine_diff_density_rms 0.091
_refine_ls_extinction_method none
_refine_ls_goodness_of_fit_ref 0.922
_refine_ls_hydrogen_treatment mixed
_refine_ls_matrix_type full
_refine_ls_number_parameters 176
_refine_ls_number_reflns 2963
_refine_ls_number_restraints 0
_refine_ls_restrained_S_all 0.922
_refine_ls_R_factor_all 0.0542
_refine_ls_R_factor_gt 0.0419
_refine_ls_shift/su_max 0.001
_refine_ls_shift/su_mean 0.000
_refine_ls_structure_factor_coef Fsqd
_refine_ls_weighting_details 'w=1/[\s^2^(Fo^2^)+(0.0455P)^2^+5.0225P] where P=(Fo^2^+2Fc^2^)/3'
_refine_ls_weighting_scheme calc
_refine_ls_wR_factor_gt 0.1077
_refine_ls_wR_factor_ref 0.1149
_reflns_number_gt 2471
_reflns_number_total 2963
_reflns_threshold_expression >2sigma(I)
_cod_data_source_file d0nj05334a2.cif
_cod_data_source_block MW10441
_cod_original_sg_symbol_H-M 'P 21/c'
_cod_database_code 7060108

loop_
_space_group_symop_operation_xyz
'x, y, z'
'-x, y+1/2, -z+1/2'
'-x, -y, -z'
'x, -y-1/2, z-1/2'

loop_
_atom_site_label
_atom_site_type_symbol
_atom_site_fract_x
_atom_site_fract_y
_atom_site_fract_z
_atom_site_U_iso_or_equiv
_atom_site_adp_type
_atom_site_occupancy
_atom_site_site_symmetry_order
_atom_site_calc_flag
_atom_site_refinement_flags_posn
_atom_site_refinement_flags_adp
_atom_site_refinement_flags_occupancy
_atom_site_disorder_assembly
_atom_site_disorder_group
Fe1 Fe 0.64368(3) 0.58428(4) 0.25252(4) 0.01447(13) Uani 1 1 d . . . . .
C1 C 0.7494(3) 0.6007(4) 0.1415(4) 0.0340(9) Uani 1 1 d . . . . .
H1 H 0.759362 0.539190 0.078244 0.041 Uiso 1 1 calc R U . . .
C2 C 0.8064(3) 0.6063(4) 0.2815(4) 0.0320(8) Uani 1 1 d . . . . .
H2 H 0.862466 0.549016 0.330225 0.038 Uiso 1 1 calc R U . . .
C3 C 0.7676(3) 0.7099(4) 0.3379(4) 0.0342(9) Uani 1 1 d . . . . .
H3 H 0.792522 0.734762 0.431849 0.041 Uiso 1 1 calc R U . . .
C4 C 0.6864(3) 0.7709(3) 0.2344(5) 0.0373(9) Uani 1 1 d . . . . .
H4 H 0.646559 0.844608 0.244788 0.045 Uiso 1 1 calc R U . . .
C5 C 0.6739(3) 0.7032(4) 0.1105(4) 0.0403(10) Uani 1 1 d . . . . .
H5 H 0.623966 0.722957 0.022709 0.048 Uiso 1 1 calc R U . . .
C6 C 0.6045(2) 0.4896(3) 0.4058(3) 0.0185(6) Uani 1 1 d . . . . .
H6 H 0.644106 0.492950 0.501073 0.022 Uiso 1 1 calc R U . . .
C7 C 0.5175(2) 0.5720(3) 0.3340(3) 0.0204(6) Uani 1 1 d . . . . .
H7 H 0.488129 0.639693 0.373370 0.024 Uiso 1 1 calc R U . . .
C8 C 0.4820(2) 0.5358(3) 0.1932(3) 0.0213(6) Uani 1 1 d . . . . .
H8 H 0.425009 0.575313 0.122371 0.026 Uiso 1 1 calc R U . . .
C9 C 0.5464(2) 0.4303(3) 0.1765(3) 0.0188(6) Uani 1 1 d . . . . .
H9 H 0.540582 0.387279 0.092860 0.023 Uiso 1 1 calc R U . . .
C10 C 0.6213(2) 0.4011(3) 0.3086(3) 0.0157(6) Uani 1 1 d . . . . .
N11 N 0.6998(2) 0.3030(2) 0.3445(3) 0.0169(5) Uani 1 1 d . . . . .
H11 H 0.723(3) 0.291(4) 0.423(4) 0.020 Uiso 1 1 d . U . . .
C12 C 0.7357(2) 0.2370(3) 0.2552(3) 0.0166(6) Uani 1 1 d . . . . .
O13 O 0.70566(18) 0.2498(2) 0.1303(2) 0.0224(5) Uani 1 1 d . . . . .
C14 C 0.8243(2) 0.1398(3) 0.3297(3) 0.0196(6) Uani 1 1 d . . . . .
O15 O 0.8603(2) 0.1335(3) 0.4523(3) 0.0375(7) Uani 1 1 d . . . . .
O16 O 0.85430(18) 0.0675(2) 0.2420(2) 0.0227(5) Uani 1 1 d . . . . .
C17 C 0.9425(3) -0.0226(3) 0.3051(4) 0.0267(7) Uani 1 1 d . . . . .
H17A H 0.925813 -0.071642 0.378680 0.032 Uiso 1 1 calc R U . . .
H17B H 1.011856 0.024316 0.346226 0.032 Uiso 1 1 calc R U . . .
C18 C 0.9529(3) -0.1114(4) 0.1954(4) 0.0338(8) Uani 1 1 d . . . . .
H18A H 0.885390 -0.160817 0.159002 0.051 Uiso 1 1 calc R U . . .
H18B H 1.014206 -0.170040 0.234322 0.051 Uiso 1 1 calc R U . . .
H18C H 0.966018 -0.061630 0.121079 0.051 Uiso 1 1 calc R U . . .

loop_
_atom_site_aniso_label
_atom_site_aniso_U_11
_atom_site_aniso_U_22
_atom_site_aniso_U_33
_atom_site_aniso_U_23
_atom_site_aniso_U_13
_atom_site_aniso_U_12
Fe1 0.0177(2) 0.0145(2) 0.0125(2) 0.00159(16) 0.00658(15) 0.00045(16)
C1 0.047(2) 0.0306(19) 0.038(2) -0.0117(16) 0.0329(18) -0.0151(16)
C2 0.0207(15) 0.034(2) 0.043(2) 0.0136(16) 0.0125(14) 0.0017(14)
C3 0.0364(19) 0.043(2) 0.0265(18) -0.0111(16) 0.0146(15) -0.0191(17)
C4 0.0313(18) 0.0175(17) 0.074(3) 0.0048(17) 0.0326(19) 0.0019(14)
C5 0.0306(19) 0.053(3) 0.0297(19) 0.0264(18) -0.0017(15) -0.0171(17)
C6 0.0240(15) 0.0209(15) 0.0125(14) 0.0018(11) 0.0083(11) 0.0000(12)
C7 0.0231(15) 0.0196(15) 0.0235(16) 0.0031(12) 0.0146(12) 0.0029(12)
C8 0.0186(15) 0.0219(15) 0.0235(16) 0.0043(12) 0.0068(12) 0.0011(12)
C9 0.0217(14) 0.0186(15) 0.0164(14) 0.0000(11) 0.0063(11) -0.0042(12)
C10 0.0198(13) 0.0129(13) 0.0163(14) 0.0011(11) 0.0083(11) 0.0008(11)
N11 0.0251(13) 0.0157(12) 0.0101(11) 0.0030(10) 0.0058(10) 0.0021(10)
C12 0.0183(13) 0.0147(14) 0.0173(14) -0.0004(11) 0.0061(11) -0.0004(11)
O13 0.0282(11) 0.0275(12) 0.0124(10) 0.0011(9) 0.0076(9) 0.0046(9)
C14 0.0219(15) 0.0186(15) 0.0203(15) 0.0023(12) 0.0093(12) 0.0024(12)
O15 0.0493(16) 0.0443(16) 0.0190(12) 0.0049(11) 0.0110(11) 0.0248(13)
O16 0.0224(11) 0.0238(12) 0.0225(11) -0.0023(9) 0.0077(9) 0.0057(9)
C17 0.0237(16) 0.0261(17) 0.0299(18) -0.0034(14) 0.0079(13) 0.0066(13)
C18 0.0321(18) 0.0285(19) 0.046(2) -0.0093(16) 0.0200(17) 0.0001(14)

loop_
_atom_type_symbol
_atom_type_description
_atom_type_scat_dispersion_real
_atom_type_scat_dispersion_imag
_atom_type_scat_source
C C 0.0033 0.0016 'International Tables Vol C Tables 4.2.6.8 and 6.1.1.4'
H H 0.0000 0.0000 'International Tables Vol C Tables 4.2.6.8 and 6.1.1.4'
Fe Fe 0.3463 0.8444 'International Tables Vol C Tables 4.2.6.8 and 6.1.1.4'
N N 0.0061 0.0033 'International Tables Vol C Tables 4.2.6.8 and 6.1.1.4'
O O 0.0106 0.0060 'International Tables Vol C Tables 4.2.6.8 and 6.1.1.4'

loop_
_geom_angle_atom_site_label_1
_geom_angle_atom_site_label_2
_geom_angle_atom_site_label_3
_geom_angle
_geom_angle_site_symmetry_1
_geom_angle_site_symmetry_3
_geom_angle_publ_flag
C9 Fe1 C2 128.82(14) . . ?
C9 Fe1 C1 107.04(13) . . ?
C2 Fe1 C1 39.90(16) . . ?
C9 Fe1 C3 167.61(15) . . ?
C2 Fe1 C3 39.92(15) . . ?
C1 Fe1 C3 67.28(14) . . ?
C9 Fe1 C5 116.10(15) . . ?
C2 Fe1 C5 67.43(15) . . ?
C1 Fe1 C5 40.53(17) . . ?
C3 Fe1 C5 67.38(15) . . ?
C9 Fe1 C10 40.94(11) . . ?
C2 Fe1 C10 107.15(13) . . ?
C1 Fe1 C10 114.48(13) . . ?
C3 Fe1 C10 129.95(14) . . ?
C5 Fe1 C10 147.69(16) . . ?
C9 Fe1 C8 40.76(12) . . ?
C2 Fe1 C8 168.20(15) . . ?
C1 Fe1 C8 130.84(15) . . ?
C3 Fe1 C8 151.09(15) . . ?
C5 Fe1 C8 110.16(14) . . ?
C10 Fe1 C8 68.31(12) . . ?
C9 Fe1 C6 68.98(12) . . ?
C2 Fe1 C6 115.73(14) . . ?
C1 Fe1 C6 146.89(15) . . ?
C3 Fe1 C6 109.30(14) . . ?
C5 Fe1 C6 171.19(16) . . ?
C10 Fe1 C6 40.71(11) . . ?
C8 Fe1 C6 68.50(12) . . ?
C9 Fe1 C4 150.06(15) . . ?
C2 Fe1 C4 67.17(14) . . ?
C1 Fe1 C4 67.87(15) . . ?
C3 Fe1 C4 39.70(16) . . ?
C5 Fe1 C4 40.56(17) . . ?
C10 Fe1 C4 168.87(16) . . ?
C8 Fe1 C4 119.15(14) . . ?
C6 Fe1 C4 131.79(15) . . ?
C9 Fe1 C7 68.54(12) . . ?
C2 Fe1 C7 149.28(15) . . ?
C1 Fe1 C7 170.58(15) . . ?
C3 Fe1 C7 118.70(14) . . ?
C5 Fe1 C7 132.94(15) . . ?
C10 Fe1 C7 68.09(12) . . ?
C8 Fe1 C7 40.54(13) . . ?
C6 Fe1 C7 40.55(12) . . ?
C4 Fe1 C7 111.49(13) . . ?
C2 C1 C5 107.7(3) . . ?
C2 C1 Fe1 70.0(2) . . ?
C5 C1 Fe1 69.8(2) . . ?
C2 C1 H1 126.2 . . ?
C5 C1 H1 126.2 . . ?
Fe1 C1 H1 125.6 . . ?
C1 C2 C3 108.5(3) . . ?
C1 C2 Fe1 70.1(2) . . ?
C3 C2 Fe1 70.1(2) . . ?
C1 C2 H2 125.7 . . ?
C3 C2 H2 125.7 . . ?
Fe1 C2 H2 125.7 . . ?
C4 C3 C2 108.8(3) . . ?
C4 C3 Fe1 70.5(2) . . ?
C2 C3 Fe1 70.0(2) . . ?
C4 C3 H3 125.6 . . ?
C2 C3 H3 125.6 . . ?
Fe1 C3 H3 125.5 . . ?
C3 C4 C5 107.5(3) . . ?
C3 C4 Fe1 69.8(2) . . ?
C5 C4 Fe1 69.4(2) . . ?
C3 C4 H4 126.2 . . ?
C5 C4 H4 126.2 . . ?
Fe1 C4 H4 126.1 . . ?
C1 C5 C4 107.4(3) . . ?
C1 C5 Fe1 69.66(19) . . ?
C4 C5 Fe1 70.0(2) . . ?
C1 C5 H5 126.3 . . ?
C4 C5 H5 126.3 . . ?
Fe1 C5 H5 125.6 . . ?
C7 C6 C10 107.4(3) . . ?
C7 C6 Fe1 69.91(17) . . ?
C10 C6 Fe1 69.42(16) . . ?
C7 C6 H6 126.3 . . ?
C10 C6 H6 126.3 . . ?
Fe1 C6 H6 126.0 . . ?
C8 C7 C6 108.3(3) . . ?
C8 C7 Fe1 69.36(17) . . ?
C6 C7 Fe1 69.54(17) . . ?
C8 C7 H7 125.8 . . ?
C6 C7 H7 125.8 . . ?
Fe1 C7 H7 126.8 . . ?
C7 C8 C9 108.3(3) . . ?
C7 C8 Fe1 70.10(17) . . ?
C9 C8 Fe1 69.36(17) . . ?
C7 C8 H8 125.8 . . ?
C9 C8 H8 125.8 . . ?
Fe1 C8 H8 126.3 . . ?
C8 C9 C10 107.3(3) . . ?
C8 C9 Fe1 69.88(17) . . ?
C10 C9 Fe1 69.75(16) . . ?
C8 C9 H9 126.3 . . ?
C10 C9 H9 126.3 . . ?
Fe1 C9 H9 125.6 . . ?
N11 C10 C6 123.1(3) . . ?
N11 C10 C9 128.4(3) . . ?
C6 C10 C9 108.5(3) . . ?
N11 C10 Fe1 127.0(2) . . ?
C6 C10 Fe1 69.87(16) . . ?
C9 C10 Fe1 69.31(16) . . ?
C12 N11 C10 124.9(3) . . ?
C12 N11 H11 122(3) . . ?
C10 N11 H11 113(3) . . ?
O13 C12 N11 126.5(3) . . ?
O13 C12 C14 122.2(3) . . ?
N11 C12 C14 111.3(3) . . ?
O15 C14 O16 125.6(3) . . ?
O15 C14 C12 122.7(3) . . ?
O16 C14 C12 111.7(3) . . ?
C14 O16 C17 114.9(2) . . ?
O16 C17 C18 108.0(3) . . ?
O16 C17 H17A 110.1 . . ?
C18 C17 H17A 110.1 . . ?
O16 C17 H17B 110.1 . . ?
C18 C17 H17B 110.1 . . ?
H17A C17 H17B 108.4 . . ?
C17 C18 H18A 109.5 . . ?
C17 C18 H18B 109.5 . . ?
H18A C18 H18B 109.5 . . ?
C17 C18 H18C 109.5 . . ?
H18A C18 H18C 109.5 . . ?
H18B C18 H18C 109.5 . . ?

loop_
_geom_bond_atom_site_label_1
_geom_bond_atom_site_label_2
_geom_bond_distance
_geom_bond_site_symmetry_2
_geom_bond_publ_flag
Fe1 C9 2.038(3) . ?
Fe1 C2 2.040(3) . ?
Fe1 C1 2.040(3) . ?
Fe1 C3 2.040(4) . ?
Fe1 C5 2.042(3) . ?
Fe1 C10 2.044(3) . ?
Fe1 C8 2.045(3) . ?
Fe1 C6 2.050(3) . ?
Fe1 C4 2.050(3) . ?
Fe1 C7 2.054(3) . ?
C1 C2 1.392(6) . ?
C1 C5 1.414(6) . ?
C1 H1 0.9500 . ?
C2 C3 1.393(5) . ?
C2 H2 0.9500 . ?
C3 C4 1.389(6) . ?
C3 H3 0.9500 . ?
C4 C5 1.418(6) . ?
C4 H4 0.9500 . ?
C5 H5 0.9500 . ?
C6 C7 1.422(4) . ?
C6 C10 1.424(4) . ?
C6 H6 0.9500 . ?
C7 C8 1.420(4) . ?
C7 H7 0.9500 . ?
C8 C9 1.422(4) . ?
C8 H8 0.9500 . ?
C9 C10 1.427(4) . ?
C9 H9 0.9500 . ?
C10 N11 1.407(4) . ?
N11 C12 1.340(4) . ?
N11 H11 0.78(4) . ?
C12 O13 1.222(4) . ?
C12 C14 1.539(4) . ?
C14 O15 1.196(4) . ?
C14 O16 1.321(4) . ?
O16 C17 1.462(4) . ?
C17 C18 1.496(5) . ?
C17 H17A 0.9900 . ?
C17 H17B 0.9900 . ?
C18 H18A 0.9800 . ?
C18 H18B 0.9800 . ?
C18 H18C 0.9800 . ?

loop_
_geom_torsion_atom_site_label_1
_geom_torsion_atom_site_label_2
_geom_torsion_atom_site_label_3
_geom_torsion_atom_site_label_4
_geom_torsion
_geom_torsion_site_symmetry_1
_geom_torsion_site_symmetry_2
_geom_torsion_site_symmetry_3
_geom_torsion_site_symmetry_4
_geom_torsion_publ_flag
C5 C1 C2 C3 0.2(4) . . . . ?
Fe1 C1 C2 C3 -59.7(2) . . . . ?
C5 C1 C2 Fe1 59.9(2) . . . . ?
C1 C2 C3 C4 -0.3(4) . . . . ?
Fe1 C2 C3 C4 -60.1(2) . . . . ?
C1 C2 C3 Fe1 59.7(2) . . . . ?
C2 C3 C4 C5 0.4(4) . . . . ?
Fe1 C3 C4 C5 -59.4(2) . . . . ?
C2 C3 C4 Fe1 59.8(2) . . . . ?
C2 C1 C5 C4 0.0(4) . . . . ?
Fe1 C1 C5 C4 60.1(2) . . . . ?
C2 C1 C5 Fe1 -60.1(2) . . . . ?
C3 C4 C5 C1 -0.2(4) . . . . ?
Fe1 C4 C5 C1 -59.9(2) . . . . ?
C3 C4 C5 Fe1 59.6(2) . . . . ?
C10 C6 C7 C8 -0.8(3) . . . . ?
Fe1 C6 C7 C8 58.7(2) . . . . ?
C10 C6 C7 Fe1 -59.5(2) . . . . ?
C6 C7 C8 C9 0.2(3) . . . . ?
Fe1 C7 C8 C9 59.0(2) . . . . ?
C6 C7 C8 Fe1 -58.8(2) . . . . ?
C7 C8 C9 C10 0.5(3) . . . . ?
Fe1 C8 C9 C10 60.0(2) . . . . ?
C7 C8 C9 Fe1 -59.5(2) . . . . ?
C7 C6 C10 N11 -178.5(3) . . . . ?
Fe1 C6 C10 N11 121.7(3) . . . . ?
C7 C6 C10 C9 1.2(3) . . . . ?
Fe1 C6 C10 C9 -58.7(2) . . . . ?
C7 C6 C10 Fe1 59.8(2) . . . . ?
C8 C9 C10 N11 178.6(3) . . . . ?
Fe1 C9 C10 N11 -121.4(3) . . . . ?
C8 C9 C10 C6 -1.0(3) . . . . ?
Fe1 C9 C10 C6 59.0(2) . . . . ?
C8 C9 C10 Fe1 -60.0(2) . . . . ?
C6 C10 N11 C12 -164.1(3) . . . . ?
C9 C10 N11 C12 16.4(5) . . . . ?
Fe1 C10 N11 C12 -75.4(4) . . . . ?
C10 N11 C12 O13 -1.1(5) . . . . ?
C10 N11 C12 C14 178.1(3) . . . . ?
O13 C12 C14 O15 174.0(3) . . . . ?
N11 C12 C14 O15 -5.2(4) . . . . ?
O13 C12 C14 O16 -5.6(4) . . . . ?
N11 C12 C14 O16 175.2(3) . . . . ?
O15 C14 O16 C17 -2.8(5) . . . . ?
C12 C14 O16 C17 176.8(2) . . . . ?
C14 O16 C17 C18 170.2(3) . . . . ?
